data_7124444
loop_
_publ_author_name
'Cook, Brian J.'
'Johnson, Samantha I.'
'Chambers, Geoffrey M.'
'Kaminsky, Werner'
'Bullock, R. Morris'

_publ_section_title
;
 Triple Hydrogen Atom Abstraction from Mn-NH3 Complexes Results in
 Cyclophosphazenium Cations
;
_journal_name_full 'Chemical Communications'
_journal_paper_doi 10.1039/C9CC06915A
_journal_year 2019
_chemical_formula_moiety 'C24 B F20, C21 H51 Mn N O P4'
_chemical_formula_sum 'C45 H51 B F20 Mn N O P4'
_chemical_formula_weight 1191.49
_space_group_IT_number 14
_space_group_name_Hall '-P 2ybc'
_space_group_name_H-M_alt 'P 1 21/c 1'
_symmetry_cell_setting monoclinic
_symmetry_Int_Tables_number 14
_symmetry_space_group_name_Hall '-P 2ybc'
_symmetry_space_group_name_H-M 'P 1 21/c 1'
_atom_sites_solution_hydrogens geom
_atom_sites_solution_primary direct
_audit_conform_dict_location ftp://ftp.iucr.org/pub/cif_core.dic
_audit_conform_dict_name cif_core.dic
_audit_conform_dict_version 2.4.3
_audit_creation_date 2019-02-26T13:05:26-00:00
_audit_creation_method 'WinGX routine CIF_UPDATE'
_audit_update_record
;
2019-06-28 deposited with the CCDC.	2019-10-21 downloaded from the CCDC.
;
_cell_angle_alpha 90
_cell_angle_beta 90.377(5)
_cell_angle_gamma 90
_cell_formula_units_Z 4
_cell_length_a 8.0303(6)
_cell_length_b 26.226(2)
_cell_length_c 23.4324(19)
_cell_measurement_reflns_used 9997
_cell_measurement_temperature 100(2)
_cell_measurement_theta_max 20
_cell_measurement_theta_min 2.33
_cell_measurement_wavelength 0.71073
_cell_volume 4934.8(7)
_computing_cell_refinement 'SAINT V8.34A integration software'
_computing_data_collection 'Bruker APEX2 software'
_computing_data_reduction 'SORTAV (Blessing, 1995)'
_computing_molecular_graphics 'ORTEP-3 for Windows (Farrugia, 2012)'
_computing_publication_material 'WinGX publication routines (Farrugia, 2012)'
_computing_structure_refinement 'SHELXL-2014/7 (Sheldrick, 2014)'
_computing_structure_solution 'SHELXS-2013 (Sheldrick, 2008)'
_diffrn_ambient_temperature 100(2)
_diffrn_detector 'APEX-II CCD'
_diffrn_measured_fraction_theta_full 0.995
_diffrn_measured_fraction_theta_max 0.98
_diffrn_measurement_device '\k-geometry diffractometer'
_diffrn_measurement_device_type 'Bruker APEX-II'
_diffrn_measurement_method '\f or \w oscillation scans'
_diffrn_orient_matrix_UB_11 0.053469
_diffrn_orient_matrix_UB_12 0.02772
_diffrn_orient_matrix_UB_13 0.022989
_diffrn_orient_matrix_UB_21 0.107326
_diffrn_orient_matrix_UB_22 -0.019339
_diffrn_orient_matrix_UB_23 0.000136
_diffrn_orient_matrix_UB_31 0.033619
_diffrn_orient_matrix_UB_32 0.01765
_diffrn_orient_matrix_UB_33 -0.035956
_diffrn_radiation_monochromator graphite
_diffrn_radiation_probe x-ray
_diffrn_radiation_type MoK\a
_diffrn_radiation_wavelength 0.71073
_diffrn_reflns_av_R_equivalents 0.0741
_diffrn_reflns_av_unetI/netI 0.109
_diffrn_reflns_Laue_measured_fraction_full 0.995
_diffrn_reflns_Laue_measured_fraction_max 0.98
_diffrn_reflns_limit_h_max 9
_diffrn_reflns_limit_h_min -9
_diffrn_reflns_limit_k_max 31
_diffrn_reflns_limit_k_min -31
_diffrn_reflns_limit_l_max 28
_diffrn_reflns_limit_l_min -28
_diffrn_reflns_number 17542
_diffrn_reflns_point_group_measured_fraction_full 0.995
_diffrn_reflns_point_group_measured_fraction_max 0.98
_diffrn_reflns_theta_full 25
_diffrn_reflns_theta_max 25.188
_diffrn_reflns_theta_min 1.553
_diffrn_source 'sealed x-ray tube'
_diffrn_standards_number 0
_exptl_absorpt_coefficient_mu 0.51
_exptl_absorpt_correction_T_max 0.742
_exptl_absorpt_correction_T_min 0.649
_exptl_absorpt_correction_type multi-scan
_exptl_absorpt_process_details
;
SADABS-2012/1 - Bruker AXS area detector scaling and absorption correction
;
_exptl_crystal_colour yellow
_exptl_crystal_density_diffrn 1.604
_exptl_crystal_density_method 'not measured'
_exptl_crystal_description piece
_exptl_crystal_F_000 2424
_exptl_crystal_size_max 0.17
_exptl_crystal_size_mid 0.1
_exptl_crystal_size_min 0.08
_refine_diff_density_max 0.703
_refine_diff_density_min -0.532
_refine_diff_density_rms 0.105
_refine_ls_extinction_coef 0.0166(9)
_refine_ls_extinction_expression Fc^*^=kFc[1+0.001xFc^2^\l^3^/sin(2\q)]^-1/4^
_refine_ls_extinction_method 'SHELXL-2014/7 (Sheldrick 2014'
_refine_ls_goodness_of_fit_ref 1.097
_refine_ls_hydrogen_treatment constr
_refine_ls_matrix_type full
_refine_ls_number_constraints 0
_refine_ls_number_parameters 677
_refine_ls_number_reflns 8800
_refine_ls_number_restraints 17
_refine_ls_restrained_S_all 1.097
_refine_ls_R_factor_all 0.1411
_refine_ls_R_factor_gt 0.0898
_refine_ls_shift/su_max 0.003
_refine_ls_shift/su_mean 0
_refine_ls_structure_factor_coef Fsqd
_refine_ls_weighting_details 'w=1/[\s^2^(Fo^2^)+(0.0682P)^2^+22.9341P] where P=(Fo^2^+2Fc^2^)/3'
_refine_ls_weighting_scheme calc
_refine_ls_wR_factor_gt 0.1906
_refine_ls_wR_factor_ref 0.2093
_reflns_Friedel_coverage 0
_reflns_number_gt 5744
_reflns_number_total 8800
_reflns_threshold_expression 'I > 2\s(I)'
_cod_data_source_file c9cc06915a3.cif
_cod_data_source_block shelx_CCDC1
_cod_original_sg_symbol_H-M 'P 21/c'
_cod_database_code 7124444
_shelx_estimated_absorpt_t_min 0.918
_shelx_estimated_absorpt_t_max 0.96

loop_
_symmetry_equiv_pos_as_xyz
'x, y, z'
'-x, y+1/2, -z+1/2'
'-x, -y, -z'
'x, -y-1/2, z-1/2'

loop_
_atom_site_label
_atom_site_type_symbol
_atom_site_fract_x
_atom_site_fract_y
_atom_site_fract_z
_atom_site_U_iso_or_equiv
_atom_site_adp_type
_atom_site_occupancy
_atom_site_site_symmetry_order
_atom_site_calc_flag
_atom_site_refinement_flags_posn
_atom_site_refinement_flags_adp
_atom_site_refinement_flags_occupancy
_atom_site_disorder_assembly
_atom_site_disorder_group
C1 C 0.6802(10) 0.4985(3) 0.6303(4) 0.040(2) Uani 1 1 d . . . . .
H1A H 0.7218 0.534 0.6307 0.047 Uiso 1 1 calc R U . . .
H1B H 0.7434 0.4793 0.6597 0.047 Uiso 1 1 calc R U . . .
C2 C 0.7183(11) 0.4753(3) 0.5720(4) 0.046(2) Uani 1 1 d . . . . .
H2A H 0.6889 0.439 0.5722 0.069 Uiso 1 1 calc R U . . .
H2B H 0.8373 0.4791 0.5639 0.069 Uiso 1 1 calc R U . . .
H2C H 0.6531 0.4929 0.5425 0.069 Uiso 1 1 calc R U . . .
C3 C 0.3694(11) 0.5438(3) 0.5969(4) 0.043(2) Uani 1 1 d . . . . .
H3A H 0.3878 0.5792 0.6104 0.051 Uiso 1 1 calc R U . . .
H3B H 0.4319 0.5395 0.561 0.051 Uiso 1 1 calc R U . . .
C4 C 0.1847(11) 0.5365(4) 0.5845(4) 0.050(2) Uani 1 1 d . . . . .
H4A H 0.1676 0.5041 0.5646 0.074 Uiso 1 1 calc R U . . .
H4B H 0.1444 0.5645 0.5604 0.074 Uiso 1 1 calc R U . . .
H4C H 0.1231 0.5363 0.6205 0.074 Uiso 1 1 calc R U . . .
C5 C 0.3850(11) 0.4365(3) 0.6248(3) 0.0355(19) Uani 1 1 d . . . . .
H5A H 0.2622 0.4341 0.627 0.043 Uiso 1 1 calc R U . . .
H5B H 0.4183 0.4319 0.5845 0.043 Uiso 1 1 calc R U . . .
C6 C 0.4650(10) 0.3957(3) 0.6619(3) 0.0340(19) Uani 1 1 d . . . . .
H6A H 0.5839 0.392 0.6517 0.041 Uiso 1 1 calc R U . . .
H6B H 0.4092 0.3625 0.655 0.041 Uiso 1 1 calc R U . . .
C7 C 0.6229(9) 0.3773(3) 0.7692(4) 0.0344(19) Uani 1 1 d . . . . .
H7A H 0.6107 0.3768 0.8112 0.041 Uiso 1 1 calc R U . . .
H7B H 0.6159 0.3415 0.7558 0.041 Uiso 1 1 calc R U . . .
C8 C 0.7981(10) 0.3981(3) 0.7549(4) 0.041(2) Uani 1 1 d . . . . .
H8A H 0.8096 0.4009 0.7134 0.062 Uiso 1 1 calc R U . . .
H8B H 0.8831 0.3749 0.7699 0.062 Uiso 1 1 calc R U . . .
H8C H 0.8124 0.4319 0.7723 0.062 Uiso 1 1 calc R U . . .
C9 C 0.2728(10) 0.3731(3) 0.7615(4) 0.0361(19) Uani 1 1 d . . . . .
H9A H 0.2493 0.3819 0.8018 0.043 Uiso 1 1 calc R U . . .
H9B H 0.1739 0.3832 0.7388 0.043 Uiso 1 1 calc R U . . .
C10 C 0.2874(11) 0.3154(3) 0.7580(4) 0.046(2) Uani 1 1 d . . . . .
H10A H 0.3181 0.3056 0.7191 0.068 Uiso 1 1 calc R U . . .
H10B H 0.1803 0.2999 0.7677 0.068 Uiso 1 1 calc R U . . .
H10C H 0.3732 0.3036 0.7848 0.068 Uiso 1 1 calc R U . . .
C11 C 0.4584(10) 0.4544(3) 0.8933(4) 0.042(2) Uani 1 1 d . . . . .
H11A H 0.4105 0.4602 0.9315 0.05 Uiso 1 1 calc R U . . .
H11B H 0.4281 0.4193 0.8815 0.05 Uiso 1 1 calc R U . . .
C12 C 0.6470(11) 0.4574(3) 0.8984(4) 0.047(2) Uani 1 1 d . . . . .
H12A H 0.6959 0.4583 0.8602 0.07 Uiso 1 1 calc R U . . .
H12B H 0.6886 0.4275 0.9191 0.07 Uiso 1 1 calc R U . . .
H12C H 0.6781 0.4884 0.9192 0.07 Uiso 1 1 calc R U . . .
C13 C 0.1400(11) 0.4943(4) 0.8649(4) 0.045(2) Uani 1 1 d . . . . .
H13A H 0.0744 0.5177 0.8405 0.054 Uiso 1 1 calc R U . . .
H13B H 0.1003 0.4592 0.8571 0.054 Uiso 1 1 calc R U . . .
C14 C 0.1036(12) 0.5071(4) 0.9280(4) 0.057(3) Uani 1 1 d . . . . .
H14A H 0.1707 0.485 0.9529 0.085 Uiso 1 1 calc R U . . .
H14B H -0.0148 0.5015 0.9357 0.085 Uiso 1 1 calc R U . . .
H14C H 0.1317 0.5428 0.9355 0.085 Uiso 1 1 calc R U . . .
C15 C 0.4264(12) 0.5607(3) 0.8715(4) 0.047(2) Uani 1 1 d . . . . .
H15A H 0.3917 0.5643 0.9118 0.056 Uiso 1 1 calc R U . . .
H15B H 0.5491 0.5638 0.8699 0.056 Uiso 1 1 calc R U . . .
C16 C 0.3469(14) 0.6011(3) 0.8360(4) 0.062(3) Uani 1 1 d . . . . .
H16A H 0.401 0.6343 0.844 0.075 Uiso 1 1 calc DR U . . .
H16B H 0.2277 0.6041 0.846 0.075 Uiso 1 1 calc R U . . .
C17 C 0.1785(13) 0.6158(3) 0.7293(4) 0.056(3) Uani 1 1 d . . . . .
H17A H 0.1805 0.6122 0.6872 0.067 Uiso 1 1 calc R U . . .
H17B H 0.0812 0.5964 0.7432 0.067 Uiso 1 1 calc R U . . .
C18 C 0.1500(12) 0.6718(3) 0.7429(4) 0.052(2) Uani 1 1 d . . . . .
H18A H 0.1509 0.6767 0.7844 0.077 Uiso 1 1 calc R U . . .
H18B H 0.042 0.6826 0.7273 0.077 Uiso 1 1 calc R U . . .
H18C H 0.2387 0.6923 0.7258 0.077 Uiso 1 1 calc R U . . .
C19 C 0.5172(18) 0.6266(5) 0.7182(6) 0.044(3) Uani 0.648(11) 1 d D U P A 1
H19A H 0.604 0.604 0.7022 0.052 Uiso 0.648(11) 1 calc R U P A 1
H19B H 0.4572 0.6423 0.6857 0.052 Uiso 0.648(11) 1 calc R U P A 1
C20 C 0.604(2) 0.6687(6) 0.7512(8) 0.072(4) Uani 0.648(11) 1 d D U P A 1
H20A H 0.525 0.6967 0.7577 0.108 Uiso 0.648(11) 1 calc R U P A 1
H20B H 0.6986 0.6813 0.7293 0.108 Uiso 0.648(11) 1 calc R U P A 1
H20C H 0.6428 0.6554 0.788 0.108 Uiso 0.648(11) 1 calc R U P A 1
P4 P 0.3660(3) 0.58583(8) 0.75812(10) 0.0375(6) Uani 1 1 d D . . . .
C19B C 0.542(3) 0.6325(8) 0.7540(7) 0.044(3) Uani 0.352(11) 1 d D . P A 2
H19C H 0.5046 0.665 0.7711 0.052 Uiso 0.352(11) 1 calc DR U P A 2
H19D H 0.6346 0.6195 0.7782 0.052 Uiso 0.352(11) 1 calc R U P A 2
C20B C 0.610(4) 0.6439(12) 0.6972(10) 0.072(4) Uani 0.352(11) 1 d D . P A 2
H20D H 0.697 0.6189 0.6879 0.108 Uiso 0.352(11) 1 calc R U P A 2
H20E H 0.6585 0.6782 0.6972 0.108 Uiso 0.352(11) 1 calc R U P A 2
H20F H 0.521 0.642 0.6686 0.108 Uiso 0.352(11) 1 calc R U P A 2
C21 C 0.6213(11) 0.5138(3) 0.7614(3) 0.035(2) Uani 1 1 d . . . . .
C22 C 0.6861(9) 0.2831(3) 0.9658(3) 0.0259(17) Uani 1 1 d . . . . .
C23 C 0.7917(10) 0.3207(3) 0.9880(3) 0.0314(19) Uani 1 1 d . . . . .
C24 C 0.9053(9) 0.3477(3) 0.9577(3) 0.0301(18) Uani 1 1 d . . . . .
C25 C 0.9266(9) 0.3365(3) 0.9016(4) 0.0323(19) Uani 1 1 d . . . . .
C26 C 0.8344(9) 0.2992(3) 0.8762(3) 0.0273(18) Uani 1 1 d . . . . .
C27 C 0.7166(9) 0.2741(3) 0.9078(3) 0.0286(18) Uani 1 1 d . . . . .
C28 C 0.6878(9) 0.2202(3) 1.0502(3) 0.0300(18) Uani 1 1 d . . . . .
C29 C 0.7902(10) 0.1835(3) 1.0271(3) 0.0302(18) Uani 1 1 d . . . . .
C30 C 0.9089(10) 0.1566(3) 1.0578(3) 0.0336(19) Uani 1 1 d . . . . .
C31 C 0.9310(9) 0.1660(3) 1.1143(3) 0.0303(18) Uani 1 1 d . . . . .
C32 C 0.8372(9) 0.2029(3) 1.1402(3) 0.0268(17) Uani 1 1 d . . . . .
C33 C 0.7170(9) 0.2291(3) 1.1080(3) 0.0248(17) Uani 1 1 d . . . . .
C34 C 0.4278(9) 0.2147(3) 0.9725(3) 0.0299(18) Uani 1 1 d . . . . .
C35 C 0.3968(9) 0.1639(3) 0.9828(3) 0.0299(18) Uani 1 1 d . . . . .
C36 C 0.2817(10) 0.1351(3) 0.9533(4) 0.0333(19) Uani 1 1 d . . . . .
C37 C 0.1842(10) 0.1573(3) 0.9121(4) 0.038(2) Uani 1 1 d . . . . .
C38 C 0.2070(10) 0.2083(3) 0.9006(4) 0.036(2) Uani 1 1 d . . . . .
C39 C 0.3227(10) 0.2354(3) 0.9314(3) 0.0318(19) Uani 1 1 d . . . . .
C40 C 0.4288(9) 0.2906(3) 1.0421(3) 0.0295(18) Uani 1 1 d . . . . .
C41 C 0.3255(10) 0.2698(3) 1.0838(4) 0.0329(19) Uani 1 1 d . . . . .
C42 C 0.2080(10) 0.2992(3) 1.1126(3) 0.0338(19) Uani 1 1 d . . . . .
C43 C 0.1873(9) 0.3487(3) 1.1000(4) 0.0298(18) Uani 1 1 d . . . . .
C44 C 0.2808(10) 0.3710(3) 1.0584(3) 0.0339(19) Uani 1 1 d . . . . .
C45 C 0.3997(9) 0.3423(3) 1.0303(4) 0.0319(19) Uani 1 1 d . . . . .
O1 O 0.7611(6) 0.52797(18) 0.7714(2) 0.0304(13) Uani 1 1 d . . . . .
B1 B 0.5585(11) 0.2523(3) 1.0082(4) 0.028(2) Uani 1 1 d . . . . .
F1 F 0.7762(5) 0.33309(15) 1.04455(18) 0.0337(10) Uani 1 1 d . . . . .
F2 F 0.9959(6) 0.38468(16) 0.9832(2) 0.0402(12) Uani 1 1 d . . . . .
F3 F 1.0413(6) 0.36269(17) 0.8710(2) 0.0422(12) Uani 1 1 d . . . . .
F4 F 0.8529(5) 0.28853(16) 0.82060(19) 0.0369(11) Uani 1 1 d . . . . .
F5 F 0.6319(6) 0.23648(16) 0.87952(19) 0.0364(11) Uani 1 1 d . . . . .
F6 F 0.7765(6) 0.17241(15) 0.97091(19) 0.0365(11) Uani 1 1 d . . . . .
F7 F 1.0023(5) 0.12022(16) 1.0320(2) 0.0375(11) Uani 1 1 d . . . . .
F8 F 1.0476(5) 0.13995(17) 1.1450(2) 0.0409(12) Uani 1 1 d . . . . .
F9 F 0.8564(5) 0.21296(16) 1.19647(19) 0.0344(11) Uani 1 1 d . . . . .
F10 F 0.6337(5) 0.26498(15) 1.13750(18) 0.0341(11) Uani 1 1 d . . . . .
F11 F 0.4837(5) 0.13772(15) 1.02371(19) 0.0359(11) Uani 1 1 d . . . . .
F12 F 0.2610(6) 0.08486(16) 0.9659(2) 0.0401(11) Uani 1 1 d . . . . .
F13 F 0.0736(6) 0.13020(18) 0.8821(2) 0.0520(14) Uani 1 1 d . . . . .
F14 F 0.1151(6) 0.23058(17) 0.8592(2) 0.0457(13) Uani 1 1 d . . . . .
F15 F 0.3386(6) 0.28557(15) 0.91771(19) 0.0382(11) Uani 1 1 d . . . . .
F16 F 0.3375(5) 0.22075(14) 1.09771(19) 0.0340(11) Uani 1 1 d . . . . .
F17 F 0.1148(6) 0.27631(17) 1.1546(2) 0.0438(12) Uani 1 1 d . . . . .
F18 F 0.0741(6) 0.37740(18) 1.1288(2) 0.0501(13) Uani 1 1 d . . . . .
F19 F 0.2607(5) 0.42061(15) 1.0448(2) 0.0402(12) Uani 1 1 d . . . . .
F20 F 0.4819(5) 0.36690(15) 0.98966(19) 0.0366(11) Uani 1 1 d . . . . .
P1 P 0.4551(3) 0.49913(8) 0.65097(9) 0.0328(5) Uani 1 1 d . . . . .
P2 P 0.4474(2) 0.41306(7) 0.73836(9) 0.0293(5) Uani 1 1 d . . . . .
P3 P 0.3614(3) 0.49856(7) 0.84380(9) 0.0319(5) Uani 1 1 d . . . . .
Mn1 Mn 0.41082(14) 0.50028(4) 0.74790(5) 0.0302(3) Uani 1 1 d . . . . .
N1 N 0.1420(9) 0.4885(2) 0.7298(3) 0.0386(17) Uani 1 1 d . . . . .
H1C H 0.0906 0.5193 0.7265 0.058 Uiso 1 1 calc R U . . .
H1D H 0.0954 0.4706 0.7589 0.058 Uiso 1 1 calc R U . . .
H1E H 0.1298 0.4708 0.6967 0.058 Uiso 1 1 calc R U . . .

loop_
_atom_site_aniso_label
_atom_site_aniso_U_11
_atom_site_aniso_U_22
_atom_site_aniso_U_33
_atom_site_aniso_U_23
_atom_site_aniso_U_13
_atom_site_aniso_U_12
C1 0.038(5) 0.031(4) 0.050(5) 0.001(4) 0.004(4) -0.015(4)
C2 0.043(5) 0.030(4) 0.066(6) -0.001(4) 0.018(5) -0.002(4)
C3 0.045(5) 0.041(5) 0.042(5) -0.002(4) 0.002(4) 0.001(4)
C4 0.043(6) 0.052(6) 0.054(6) 0.007(5) 0.006(5) 0.014(4)
C5 0.041(5) 0.030(4) 0.037(5) -0.002(4) 0.001(4) 0.006(4)
C6 0.024(4) 0.032(4) 0.046(5) -0.006(4) 0.001(4) 0.003(3)
C7 0.026(4) 0.032(4) 0.044(5) -0.001(4) 0.001(4) 0.001(3)
C8 0.032(4) 0.031(4) 0.061(6) 0.000(4) -0.001(4) 0.001(3)
C9 0.032(4) 0.033(4) 0.043(5) 0.004(4) -0.003(4) 0.000(3)
C10 0.042(5) 0.037(5) 0.058(6) 0.011(4) 0.007(5) -0.007(4)
C11 0.032(5) 0.049(5) 0.044(5) -0.001(4) 0.004(4) -0.001(4)
C12 0.048(6) 0.027(4) 0.065(6) -0.003(4) -0.010(5) 0.006(4)
C13 0.033(5) 0.059(6) 0.042(5) 0.006(4) 0.008(4) 0.016(4)
C14 0.045(6) 0.079(7) 0.047(6) 0.010(5) 0.016(5) 0.007(5)
C15 0.054(6) 0.023(4) 0.064(6) -0.001(4) -0.009(5) -0.002(4)
C16 0.082(8) 0.042(5) 0.062(7) -0.023(5) -0.035(6) 0.020(5)
C17 0.067(7) 0.042(5) 0.059(6) -0.005(5) -0.011(5) 0.017(5)
C18 0.052(6) 0.035(5) 0.068(7) 0.003(5) 0.008(5) 0.016(4)
C19 0.058(6) 0.032(5) 0.042(7) -0.008(5) -0.005(6) 0.001(5)
C20 0.064(8) 0.065(8) 0.087(10) -0.021(7) 0.021(8) -0.045(7)
P4 0.0305(11) 0.0275(10) 0.0547(15) 0.0056(10) 0.0019(11) 0.0019(9)
C19B 0.058(6) 0.032(5) 0.042(7) -0.008(5) -0.005(6) 0.001(5)
C20B 0.064(8) 0.065(8) 0.087(10) -0.021(7) 0.021(8) -0.045(7)
C21 0.058(6) 0.014(4) 0.035(5) 0.005(3) 0.013(4) 0.003(4)
C22 0.021(4) 0.021(4) 0.036(5) -0.004(3) -0.004(3) 0.003(3)
C23 0.032(5) 0.033(4) 0.029(5) 0.003(4) 0.001(4) 0.010(4)
C24 0.026(4) 0.021(4) 0.043(5) 0.003(4) 0.000(4) 0.002(3)
C25 0.022(4) 0.031(4) 0.044(5) 0.011(4) -0.001(4) 0.004(3)
C26 0.029(4) 0.020(4) 0.034(5) 0.002(3) 0.001(4) 0.011(3)
C27 0.018(4) 0.028(4) 0.040(5) -0.004(4) -0.002(4) -0.009(3)
C28 0.023(4) 0.026(4) 0.041(5) 0.003(4) 0.003(4) -0.001(3)
C29 0.033(5) 0.023(4) 0.035(5) -0.001(3) 0.004(4) -0.001(3)
C30 0.028(4) 0.033(4) 0.040(5) 0.001(4) 0.008(4) 0.002(4)
C31 0.023(4) 0.023(4) 0.045(5) 0.000(4) 0.002(4) 0.000(3)
C32 0.026(4) 0.023(4) 0.030(5) 0.002(3) 0.002(3) -0.006(3)
C33 0.020(4) 0.023(4) 0.031(4) -0.003(3) 0.003(3) -0.001(3)
C34 0.020(4) 0.031(4) 0.039(5) 0.001(4) 0.000(4) -0.001(3)
C35 0.026(4) 0.026(4) 0.037(5) 0.000(4) 0.004(4) -0.002(3)
C36 0.033(5) 0.019(4) 0.048(5) 0.006(4) 0.011(4) -0.001(3)
C37 0.034(5) 0.032(4) 0.049(5) -0.012(4) -0.002(4) -0.006(4)
C38 0.034(5) 0.037(5) 0.038(5) 0.001(4) -0.007(4) -0.002(4)
C39 0.032(5) 0.022(4) 0.042(5) 0.002(4) 0.000(4) -0.001(3)
C40 0.031(4) 0.027(4) 0.030(4) 0.002(3) 0.001(4) -0.003(3)
C41 0.030(4) 0.023(4) 0.045(5) 0.003(4) -0.001(4) -0.002(3)
C42 0.033(5) 0.029(4) 0.039(5) 0.002(4) 0.004(4) -0.008(4)
C43 0.013(4) 0.026(4) 0.050(5) -0.006(4) -0.005(4) 0.001(3)
C44 0.039(5) 0.023(4) 0.040(5) -0.004(4) -0.007(4) 0.006(4)
C45 0.023(4) 0.026(4) 0.047(5) 0.002(4) -0.012(4) -0.005(3)
O1 0.008(3) 0.027(3) 0.056(4) 0.003(2) 0.003(2) -0.001(2)
B1 0.040(5) 0.012(4) 0.032(5) 0.004(4) -0.004(4) -0.007(4)
F1 0.032(2) 0.032(2) 0.037(3) -0.001(2) 0.000(2) -0.0042(19)
F2 0.040(3) 0.029(2) 0.051(3) -0.002(2) -0.004(2) -0.009(2)
F3 0.036(3) 0.040(3) 0.051(3) 0.009(2) 0.010(2) -0.009(2)
F4 0.038(3) 0.032(2) 0.040(3) 0.002(2) 0.006(2) 0.004(2)
F5 0.040(3) 0.030(2) 0.039(3) -0.003(2) 0.001(2) -0.006(2)
F6 0.044(3) 0.028(2) 0.038(3) -0.001(2) 0.000(2) 0.006(2)
F7 0.031(3) 0.031(2) 0.050(3) -0.002(2) 0.008(2) 0.007(2)
F8 0.028(2) 0.043(3) 0.051(3) 0.006(2) -0.003(2) 0.012(2)
F9 0.033(3) 0.032(2) 0.038(3) 0.001(2) -0.001(2) 0.0007(19)
F10 0.035(3) 0.031(2) 0.036(3) -0.004(2) -0.002(2) 0.009(2)
F11 0.041(3) 0.024(2) 0.043(3) 0.009(2) 0.000(2) -0.0014(19)
F12 0.041(3) 0.027(2) 0.052(3) -0.001(2) 0.007(2) -0.003(2)
F13 0.044(3) 0.037(3) 0.075(4) -0.012(3) -0.016(3) -0.009(2)
F14 0.039(3) 0.034(3) 0.064(3) -0.006(2) -0.018(3) 0.004(2)
F15 0.039(3) 0.027(2) 0.049(3) 0.005(2) -0.010(2) 0.001(2)
F16 0.033(3) 0.019(2) 0.050(3) 0.004(2) 0.004(2) 0.0014(18)
F17 0.036(3) 0.035(2) 0.061(3) -0.001(2) 0.013(2) -0.002(2)
F18 0.038(3) 0.044(3) 0.068(4) -0.016(3) 0.009(3) 0.006(2)
F19 0.037(3) 0.024(2) 0.059(3) 0.000(2) -0.007(2) 0.005(2)
F20 0.040(3) 0.026(2) 0.044(3) 0.006(2) 0.005(2) -0.002(2)
P1 0.0344(12) 0.0267(10) 0.0372(12) 0.0013(9) 0.0018(10) 0.0018(9)
P2 0.0242(10) 0.0260(10) 0.0376(12) 0.0002(9) 0.0010(9) -0.0019(8)
P3 0.0278(11) 0.0276(10) 0.0402(13) -0.0015(10) -0.0011(9) 0.0035(9)
Mn1 0.0305(7) 0.0227(6) 0.0372(7) 0.0002(5) 0.0025(5) 0.0015(5)
N1 0.048(4) 0.031(4) 0.037(4) -0.005(3) 0.004(3) 0.000(3)

loop_
_atom_type_symbol
_atom_type_description
_atom_type_scat_dispersion_real
_atom_type_scat_dispersion_imag
_atom_type_scat_source
C C 0.0033 0.0016 'International Tables Vol C Tables 4.2.6.8 and 6.1.1.4'
H H 0 0 'International Tables Vol C Tables 4.2.6.8 and 6.1.1.4'
N N 0.0061 0.0033 'International Tables Vol C Tables 4.2.6.8 and 6.1.1.4'
O O 0.0106 0.006 'International Tables Vol C Tables 4.2.6.8 and 6.1.1.4'
B B 0.0013 0.0007 'International Tables Vol C Tables 4.2.6.8 and 6.1.1.4'
F F 0.0171 0.0103 'International Tables Vol C Tables 4.2.6.8 and 6.1.1.4'
P P 0.1023 0.0942 'International Tables Vol C Tables 4.2.6.8 and 6.1.1.4'
Mn Mn 0.3368 0.7283 'International Tables Vol C Tables 4.2.6.8 and 6.1.1.4'

loop_
_geom_angle_atom_site_label_1
_geom_angle_atom_site_label_2
_geom_angle_atom_site_label_3
_geom_angle
C2 C1 P1 115.7(6)
C2 C1 H1A 108.4
P1 C1 H1A 108.4
C2 C1 H1B 108.4
P1 C1 H1B 108.4
H1A C1 H1B 107.4
C1 C2 H2A 109.5
C1 C2 H2B 109.5
H2A C2 H2B 109.5
C1 C2 H2C 109.5
H2A C2 H2C 109.5
H2B C2 H2C 109.5
C4 C3 P1 114.1(6)
C4 C3 H3A 108.7
P1 C3 H3A 108.7
C4 C3 H3B 108.7
P1 C3 H3B 108.7
H3A C3 H3B 107.6
C3 C4 H4A 109.5
C3 C4 H4B 109.5
H4A C4 H4B 109.5
C3 C4 H4C 109.5
H4A C4 H4C 109.5
H4B C4 H4C 109.5
C6 C5 P1 108.1(6)
C6 C5 H5A 110.1
P1 C5 H5A 110.1
C6 C5 H5B 110.1
P1 C5 H5B 110.1
H5A C5 H5B 108.4
C5 C6 P2 110.1(5)
C5 C6 H6A 109.6
P2 C6 H6A 109.6
C5 C6 H6B 109.6
P2 C6 H6B 109.6
H6A C6 H6B 108.1
C8 C7 P2 115.4(6)
C8 C7 H7A 108.4
P2 C7 H7A 108.4
C8 C7 H7B 108.4
P2 C7 H7B 108.4
H7A C7 H7B 107.5
C7 C8 H8A 109.5
C7 C8 H8B 109.5
H8A C8 H8B 109.5
C7 C8 H8C 109.5
H8A C8 H8C 109.5
H8B C8 H8C 109.5
C10 C9 P2 119.5(6)
C10 C9 H9A 107.4
P2 C9 H9A 107.4
C10 C9 H9B 107.4
P2 C9 H9B 107.4
H9A C9 H9B 107
C9 C10 H10A 109.5
C9 C10 H10B 109.5
H10A C10 H10B 109.5
C9 C10 H10C 109.5
H10A C10 H10C 109.5
H10B C10 H10C 109.5
C12 C11 P3 116.2(6)
C12 C11 H11A 108.2
P3 C11 H11A 108.2
C12 C11 H11B 108.2
P3 C11 H11B 108.2
H11A C11 H11B 107.4
C11 C12 H12A 109.5
C11 C12 H12B 109.5
H12A C12 H12B 109.5
C11 C12 H12C 109.5
H12A C12 H12C 109.5
H12B C12 H12C 109.5
C14 C13 P3 115.5(7)
C14 C13 H13A 108.4
P3 C13 H13A 108.4
C14 C13 H13B 108.4
P3 C13 H13B 108.4
H13A C13 H13B 107.5
C13 C14 H14A 109.5
C13 C14 H14B 109.5
H14A C14 H14B 109.5
C13 C14 H14C 109.5
H14A C14 H14C 109.5
H14B C14 H14C 109.5
C16 C15 P3 108.4(6)
C16 C15 H15A 110
P3 C15 H15A 110
C16 C15 H15B 110
P3 C15 H15B 110
H15A C15 H15B 108.4
C15 C16 P4 110.7(6)
C15 C16 H16A 109.5
P4 C16 H16A 109.5
C15 C16 H16B 109.5
P4 C16 H16B 109.5
H16A C16 H16B 108.1
C18 C17 P4 117.6(7)
C18 C17 H17A 107.9
P4 C17 H17A 107.9
C18 C17 H17B 107.9
P4 C17 H17B 107.9
H17A C17 H17B 107.2
C17 C18 H18A 109.5
C17 C18 H18B 109.5
H18A C18 H18B 109.5
C17 C18 H18C 109.5
H18A C18 H18C 109.5
H18B C18 H18C 109.5
C20 C19 P4 117.3(10)
C20 C19 H19A 108
P4 C19 H19A 108
C20 C19 H19B 108
P4 C19 H19B 108
H19A C19 H19B 107.2
C19 C20 H20A 109.5
C19 C20 H20B 109.5
H20A C20 H20B 109.5
C19 C20 H20C 109.5
H20A C20 H20C 109.5
H20B C20 H20C 109.5
C17 P4 C19 96.0(6)
C17 P4 C16 101.3(4)
C19 P4 C16 114.9(5)
C17 P4 C19B 108.7(9)
C16 P4 C19B 88.7(5)
C17 P4 Mn1 121.0(3)
C19 P4 Mn1 113.9(4)
C16 P4 Mn1 109.0(3)
C19B P4 Mn1 121.1(8)
C20B C19B P4 117.6(15)
C20B C19B H19C 107.9
P4 C19B H19C 107.9
C20B C19B H19D 107.9
P4 C19B H19D 107.9
H19C C19B H19D 107.2
C19B C20B H20D 109.5
C19B C20B H20E 109.5
H20D C20B H20E 109.5
C19B C20B H20F 109.5
H20D C20B H20F 109.5
H20E C20B H20F 109.5
O1 C21 Mn1 173.5(6)
C23 C22 C27 111.7(7)
C23 C22 B1 120.0(7)
C27 C22 B1 128.1(6)
C24 C23 F1 116.6(7)
C24 C23 C22 125.4(7)
F1 C23 C22 117.9(7)
F2 C24 C25 120.8(7)
F2 C24 C23 120.3(7)
C25 C24 C23 118.9(7)
C24 C25 F3 119.5(7)
C24 C25 C26 120.4(7)
F3 C25 C26 120.1(7)
F4 C26 C25 120.7(7)
F4 C26 C27 120.2(7)
C25 C26 C27 119.0(7)
F5 C27 C26 115.4(7)
F5 C27 C22 120.0(6)
C26 C27 C22 124.5(7)
C29 C28 C33 113.7(7)
C29 C28 B1 119.6(7)
C33 C28 B1 126.5(7)
F6 C29 C28 119.2(7)
F6 C29 C30 116.7(7)
C28 C29 C30 124.2(8)
C31 C30 F7 119.5(7)
C31 C30 C29 120.0(7)
F7 C30 C29 120.5(7)
C30 C31 F8 120.7(7)
C30 C31 C32 119.4(7)
F8 C31 C32 119.9(7)
F9 C32 C31 120.7(7)
F9 C32 C33 120.1(6)
C31 C32 C33 119.1(7)
F10 C33 C28 122.3(6)
F10 C33 C32 114.2(6)
C28 C33 C32 123.5(7)
C35 C34 C39 112.9(7)
C35 C34 B1 126.8(7)
C39 C34 B1 119.9(6)
F11 C35 C36 114.5(6)
F11 C35 C34 121.1(7)
C36 C35 C34 124.4(7)
F12 C36 C37 119.7(7)
F12 C36 C35 120.3(7)
C37 C36 C35 120.0(7)
F13 C37 C36 121.3(7)
F13 C37 C38 120.3(8)
C36 C37 C38 118.4(7)
F14 C38 C39 121.4(7)
F14 C38 C37 119.2(7)
C39 C38 C37 119.4(8)
F15 C39 C38 116.2(7)
F15 C39 C34 118.9(7)
C38 C39 C34 124.8(7)
C41 C40 C45 114.6(7)
C41 C40 B1 118.5(6)
C45 C40 B1 126.6(7)
F16 C41 C42 117.7(7)
F16 C41 C40 120.4(7)
C42 C41 C40 121.9(7)
C43 C42 F17 120.7(7)
C43 C42 C41 120.8(7)
F17 C42 C41 118.4(7)
C42 C43 F18 120.6(7)
C42 C43 C44 120.2(7)
F18 C43 C44 119.3(7)
F19 C44 C43 121.1(7)
F19 C44 C45 119.5(7)
C43 C44 C45 119.4(7)
F20 C45 C44 115.0(7)
F20 C45 C40 121.9(7)
C44 C45 C40 123.0(8)
C22 B1 C28 102.6(6)
C22 B1 C40 112.9(6)
C28 B1 C40 114.7(6)
C22 B1 C34 112.4(6)
C28 B1 C34 113.0(6)
C40 B1 C34 101.8(6)
C5 P1 C3 103.0(4)
C5 P1 C1 101.5(4)
C3 P1 C1 100.5(4)
C5 P1 Mn1 107.0(3)
C3 P1 Mn1 127.3(3)
C1 P1 Mn1 114.3(3)
C9 P2 C7 100.2(4)
C9 P2 C6 102.0(4)
C7 P2 C6 101.0(4)
C9 P2 Mn1 116.0(3)
C7 P2 Mn1 124.3(3)
C6 P2 Mn1 110.3(3)
C11 P3 C15 102.9(4)
C11 P3 C13 101.5(4)
C15 P3 C13 103.4(4)
C11 P3 Mn1 124.4(3)
C15 P3 Mn1 106.3(3)
C13 P3 Mn1 115.9(3)
C21 Mn1 N1 176.3(3)
C21 Mn1 P3 90.0(3)
N1 Mn1 P3 90.56(19)
C21 Mn1 P4 86.3(2)
N1 Mn1 P4 90.15(17)
P3 Mn1 P4 83.56(9)
C21 Mn1 P1 91.5(3)
N1 Mn1 P1 88.08(19)
P3 Mn1 P1 177.82(9)
P4 Mn1 P1 98.15(9)
C21 Mn1 P2 95.4(2)
N1 Mn1 P2 88.19(17)
P3 Mn1 P2 95.65(8)
P4 Mn1 P2 178.15(9)
P1 Mn1 P2 82.61(8)
Mn1 N1 H1C 109.5
Mn1 N1 H1D 109.5
H1C N1 H1D 109.5
Mn1 N1 H1E 109.5
H1C N1 H1E 109.5
H1D N1 H1E 109.5

loop_
_geom_bond_atom_site_label_1
_geom_bond_atom_site_label_2
_geom_bond_distance
C1 C2 1.528(12)
C1 P1 1.875(9)
C1 H1A 0.99
C1 H1B 0.99
C2 H2A 0.98
C2 H2B 0.98
C2 H2C 0.98
C3 C4 1.522(12)
C3 P1 1.854(9)
C3 H3A 0.99
C3 H3B 0.99
C4 H4A 0.98
C4 H4B 0.98
C4 H4C 0.98
C5 C6 1.520(11)
C5 P1 1.840(8)
C5 H5A 0.99
C5 H5B 0.99
C6 P2 1.855(8)
C6 H6A 0.99
C6 H6B 0.99
C7 C8 1.548(11)
C7 P2 1.838(8)
C7 H7A 0.99
C7 H7B 0.99
C8 H8A 0.98
C8 H8B 0.98
C8 H8C 0.98
C9 C10 1.520(11)
C9 P2 1.836(8)
C9 H9A 0.99
C9 H9B 0.99
C10 H10A 0.98
C10 H10B 0.98
C10 H10C 0.98
C11 C12 1.521(12)
C11 P3 1.812(9)
C11 H11A 0.99
C11 H11B 0.99
C12 H12A 0.98
C12 H12B 0.98
C12 H12C 0.98
C13 C14 1.546(12)
C13 P3 1.852(9)
C13 H13A 0.99
C13 H13B 0.99
C14 H14A 0.98
C14 H14B 0.98
C14 H14C 0.98
C15 C16 1.490(12)
C15 P3 1.828(8)
C15 H15A 0.99
C15 H15B 0.99
C16 P4 1.875(9)
C16 H16A 0.99
C16 H16B 0.99
C17 C18 1.520(12)
C17 P4 1.825(9)
C17 H17A 0.99
C17 H17B 0.99
C18 H18A 0.98
C18 H18B 0.98
C18 H18C 0.98
C19 C20 1.514(16)
C19 P4 1.871(12)
C19 H19A 0.99
C19 H19B 0.99
C20 H20A 0.98
C20 H20B 0.98
C20 H20C 0.98
P4 C19B 1.875(16)
P4 Mn1 2.285(2)
C19B C20B 1.47(2)
C19B H19C 0.99
C19B H19D 0.99
C20B H20D 0.98
C20B H20E 0.98
C20B H20F 0.98
C21 O1 1.204(9)
C21 Mn1 1.754(9)
C22 C23 1.399(11)
C22 C27 1.403(11)
C22 B1 1.645(11)
C23 C24 1.359(11)
C23 F1 1.371(9)
C24 F2 1.350(9)
C24 C25 1.358(11)
C25 F3 1.358(9)
C25 C26 1.361(11)
C26 F4 1.343(9)
C26 C27 1.373(10)
C27 F5 1.367(8)
C28 C29 1.380(10)
C28 C33 1.393(11)
C28 B1 1.654(12)
C29 F6 1.352(9)
C29 C30 1.384(11)
C30 C31 1.356(11)
C30 F7 1.358(9)
C31 F8 1.360(9)
C31 C32 1.371(10)
C32 F9 1.353(8)
C32 C33 1.401(10)
C33 F10 1.347(8)
C34 C35 1.378(10)
C34 C39 1.388(11)
C34 B1 1.661(11)
C35 F11 1.366(9)
C35 C36 1.377(11)
C36 F12 1.360(8)
C36 C37 1.369(12)
C37 F13 1.333(9)
C37 C38 1.378(11)
C38 F14 1.349(9)
C38 C39 1.370(11)
C39 F15 1.360(8)
C40 C41 1.397(11)
C40 C45 1.403(11)
C40 B1 1.655(12)
C41 F16 1.330(8)
C41 C42 1.395(11)
C42 C43 1.341(11)
C42 F17 1.378(9)
C43 F18 1.362(9)
C43 C44 1.366(11)
C44 F19 1.350(8)
C44 C45 1.386(11)
C45 F20 1.330(9)
P1 Mn1 2.302(2)
P2 Mn1 2.317(2)
P3 Mn1 2.285(3)
Mn1 N1 2.218(7)
N1 H1C 0.91
N1 H1D 0.91
N1 H1E 0.91
